data_4328070
loop_
_publ_author_name
'George J. Sopasis'
'Maria Orfanoudaki'
'Pavlos Zarmpas'
'Aggelos Philippidis'
'Milosz Siczek'
'Tadeusz Lis'
'James R. O'Brien'
'Constantinos J. Milios'

_publ_section_title
;
 2-Aminoisobutyric Acid in Co(II) and Co(II)/Ln(III) Chemistry:
 Homometallic and Heterometallic Clusters
;
_journal_name_full 'Inorganic Chemistry'
_journal_page_first 1170
_journal_page_last 1179
_journal_paper_doi 10.1021/ic2024007
_journal_volume 51
_journal_year 2012
_chemical_formula_moiety
;       
'C36 H69 Co6 N15 O24 Ho, N5 O15 Ho, 0.27011 (Ho (N O3)3 (Cl O4)0.35/(H2 O)0.15 
(H2 O)1.5), 0.65622 (Co (N O3)3 (H2 O)),0.17189 (Cl O4)' 
;
_chemical_formula_sum 'C72 H143.9 Cl0.54 Co13.45 Ho4.54 N46 O101.1'
_chemical_formula_weight 4832.36
_chemical_name_systematic
; 
 ? 
;
_space_group_IT_number 176
_symmetry_cell_setting hexagonal
_symmetry_space_group_name_Hall '-P 6c'
_symmetry_space_group_name_H-M 'P 63/m'
_atom_sites_solution_hydrogens geom
_atom_sites_solution_primary direct
_atom_sites_solution_secondary difmap
_audit_creation_method SHELXL-97
_cell_angle_alpha 90.00
_cell_angle_beta 90.00
_cell_angle_gamma 120.00
_cell_formula_units_Z 1
_cell_length_a 14.844(4)
_cell_length_b 14.844(4)
_cell_length_c 22.236(8)
_cell_measurement_reflns_used 14464
_cell_measurement_temperature 100(2)
_cell_measurement_theta_max 30.06
_cell_measurement_theta_min 2.74
_cell_volume 4243(2)
_computing_cell_refinement 'CrysAlis CCD, Oxford Diffraction Ltd.'
_computing_data_collection 'CrysAlis RED, Oxford Diffraction Ltd.'
_computing_data_reduction 'CrysAlis RED, Oxford Diffraction Ltd.'
_computing_structure_refinement 'SHELXL-97 (Sheldrick, 2008)'
_computing_structure_solution 'SHELXS-97 (Sheldrick, 2008)'
_diffrn_ambient_temperature 100(2)
_diffrn_measured_fraction_theta_full 0.998
_diffrn_measured_fraction_theta_max 0.998
_diffrn_measurement_device_type 'Xcalibur PX with CCD Onyx camera'
_diffrn_measurement_method \f
_diffrn_radiation_monochromator graphite
_diffrn_radiation_source 'fine-focus sealed tube'
_diffrn_radiation_type MoK\a
_diffrn_radiation_wavelength 0.71073
_diffrn_reflns_av_R_equivalents 0.0364
_diffrn_reflns_av_sigmaI/netI 0.0326
_diffrn_reflns_limit_h_max 20
_diffrn_reflns_limit_h_min -20
_diffrn_reflns_limit_k_max 14
_diffrn_reflns_limit_k_min -15
_diffrn_reflns_limit_l_max 31
_diffrn_reflns_limit_l_min -25
_diffrn_reflns_number 24162
_diffrn_reflns_theta_full 26.50
_diffrn_reflns_theta_max 30.06
_diffrn_reflns_theta_min 2.74
_exptl_absorpt_coefficient_mu 3.486
_exptl_absorpt_correction_T_max 0.741
_exptl_absorpt_correction_T_min 0.414
_exptl_absorpt_correction_type analytical
_exptl_absorpt_process_details
;
CrysAlis RED, Oxford Diffraction Ltd.,
Version 1.171.32.5
Analytical numeric absorption correction using a 
multifaceted crystal model based on expressions
 derived by R.C. Clark & J.S. Reid.
(Clark, R. C. & Reid, J. S. (1995). Acta Cryst. A51, 887-897)
;
_exptl_crystal_colour 'pale red'
_exptl_crystal_density_diffrn 1.891
_exptl_crystal_description plate
_exptl_crystal_F_000 2383
_exptl_crystal_size_max 0.29
_exptl_crystal_size_mid 0.27
_exptl_crystal_size_min 0.09
_refine_diff_density_max 1.098
_refine_diff_density_min -0.733
_refine_diff_density_rms 0.104
_refine_ls_extinction_method none
_refine_ls_goodness_of_fit_ref 1.060
_refine_ls_hydrogen_treatment constr
_refine_ls_matrix_type full
_refine_ls_number_parameters 265
_refine_ls_number_reflns 4251
_refine_ls_number_restraints 8
_refine_ls_restrained_S_all 1.061
_refine_ls_R_factor_all 0.0663
_refine_ls_R_factor_gt 0.0315
_refine_ls_shift/su_max 0.001
_refine_ls_shift/su_mean 0.000
_refine_ls_structure_factor_coef Fsqd
_refine_ls_weighting_details 'calc w=1/[\s^2^(Fo^2^)+(0.0452P)^2^+1.2555P] where P=(Fo^2^+2Fc^2^)/3'
_refine_ls_weighting_scheme calc
_refine_ls_wR_factor_gt 0.0792
_refine_ls_wR_factor_ref 0.0914
_reflns_number_gt 2625
_reflns_number_total 4251
_reflns_threshold_expression >2sigma(I)
_cod_data_source_file ic2024007_si_002_09.cif
_cod_data_source_block complex_11
_cod_original_formula_sum 'C72 H143.90 Cl0.54 Co13.45 Ho4.54 N46 O101.10'
_cod_database_code 4328070

loop_
_symmetry_equiv_pos_as_xyz
'x, y, z'
'-y, x-y, z'
'-x+y, -x, z'
'-x, -y, z+1/2'
'y, -x+y, z+1/2'
'x-y, x, z+1/2'
'-x, -y, -z'
'y, -x+y, -z'
'x-y, x, -z'
'x, y, -z-1/2'
'-y, x-y, -z-1/2'
'-x+y, -x, -z-1/2'

loop_
_atom_site_label
_atom_site_type_symbol
_atom_site_fract_x
_atom_site_fract_y
_atom_site_fract_z
_atom_site_U_iso_or_equiv
_atom_site_adp_type
_atom_site_occupancy
_atom_site_symmetry_multiplicity
_atom_site_calc_flag
_atom_site_refinement_flags
_atom_site_disorder_group
Ho1 Ho 0.3333 0.6667 0.7500 0.02992(11) Uani 1 6 d S .
Co Co 0.57224(3) 0.81491(3) 0.82520(3) 0.04394(15) Uani 1 1 d . .
O1 O 0.5000(2) 0.8224(2) 0.7500 0.0358(8) Uani 1 2 d S .
H1 H 0.4927 0.8858 0.7500 0.043 Uiso 1 2 calc SR .
O12 O 0.44660(16) 0.66178(16) 0.82650(12) 0.0372(6) Uani 1 1 d . .
O22 O 0.37109(19) 0.51388(19) 0.87944(14) 0.0495(7) Uani 1 1 d . .
N12 N 0.6210(3) 0.7483(3) 0.8901(2) 0.0795(14) Uani 1 1 d . .
H12A H 0.6746 0.7412 0.8746 0.095 Uiso 1 1 calc R .
H12B H 0.6466 0.7926 0.9225 0.095 Uiso 1 1 calc R .
C12 C 0.4449(3) 0.6036(3) 0.8691(2) 0.0435(9) Uani 1 1 d . .
C22 C 0.5378(3) 0.6453(3) 0.9112(2) 0.0492(10) Uani 1 1 d . .
C32 C 0.5035(4) 0.6620(4) 0.9712(3) 0.0868(17) Uani 1 1 d . .
H32A H 0.4926 0.7218 0.9691 0.130 Uiso 1 1 calc R .
H32B H 0.5571 0.6755 1.0013 0.130 Uiso 1 1 calc R .
H32C H 0.4383 0.5998 0.9827 0.130 Uiso 1 1 calc R .
C42 C 0.5765(4) 0.5678(4) 0.9133(3) 0.0864(18) Uani 1 1 d . .
H42A H 0.6336 0.5916 0.9423 0.130 Uiso 1 1 calc R .
H42B H 0.6013 0.5625 0.8734 0.130 Uiso 1 1 calc R .
H42C H 0.5195 0.4995 0.9256 0.130 Uiso 1 1 calc R .
N1 N 0.6934(2) 0.9676(2) 0.83159(18) 0.0587(10) Uani 1 1 d . .
C1 C 0.7427(3) 1.0519(3) 0.8434(2) 0.0562(12) Uani 1 1 d . .
C2 C 0.8047(4) 1.1605(3) 0.8611(3) 0.0888(19) Uani 1 1 d . .
H2A H 0.8324 1.2039 0.8251 0.133 Uiso 1 1 calc R .
H2B H 0.8624 1.1695 0.8866 0.133 Uiso 1 1 calc R .
H2C H 0.7610 1.1812 0.8834 0.133 Uiso 1 1 calc R .
N13 N 0.7429(4) 0.7939(4) 0.7500 0.080(2) Uani 1 2 d S .
O13 O 0.6503(3) 0.7804(3) 0.7500 0.0537(11) Uani 1 2 d S .
O23 O 0.7849(3) 0.7995(4) 0.7020(2) 0.1238(19) Uani 1 1 d . .
Ho2 Ho 0.6667 0.3333 0.7500 0.03380(11) Uani 1 6 d S .
N11 N 0.5720(3) 0.4611(3) 0.7500 0.0498(12) Uani 1 2 d S .
O11 O 0.6679(3) 0.4963(3) 0.7500 0.0851(19) Uani 1 2 d S .
O21 O 0.5330(3) 0.5166(3) 0.7500 0.0620(12) Uani 1 2 d S .
O31 O 0.5199(3) 0.3645(3) 0.7500 0.0882(19) Uani 1 2 d S .
N14 N 0.6667 0.3333 0.6217(4) 0.0590(18) Uani 1 3 d S .
O14 O 0.7297(17) 0.334(3) 0.6521(7) 0.142(11) Uani 0.33 1 d P .
O24 O 0.6667 0.3333 0.5670(3) 0.100(2) Uani 1 3 d S .
O34 O 0.598(3) 0.334(4) 0.6536(9) 0.178(12) Uani 0.33 1 d P .
Ho3 Ho 0.0000 1.0000 1.0000 0.0409(3) Uani 0.270(3) 6 d SP 1
Co5 Co 0.0000 1.0000 1.0000 0.0409(3) Uani 0.730(3) 6 d SP 1
N15 N 0.0419(11) 0.8417(10) 0.9990(6) 0.127(8) Uani 0.1351(17) 1 d PD 1
O15 O 0.051(3) 0.7568(19) 0.993(3) 0.087(13) Uani 0.1351(17) 1 d PD 1
O25 O 0.008(3) 0.863(2) 0.9495(11) 0.089(12) Uani 0.1351(17) 1 d PD 1
O35 O 0.065(2) 0.8966(19) 1.0500(8) 0.065(8) Uani 0.1351(17) 1 d PD 1
N16 N 0.0419(11) 0.8417(10) 0.9990(6) 0.127(8) Uani 0.3649(17) 1 d PD 2
O16 O 0.076(3) 0.774(3) 0.9915(15) 0.34(2) Uani 0.3649(17) 1 d PD 2
O26 O 0.1230(11) 0.9323(15) 0.9896(13) 0.187(15) Uani 0.3649(17) 1 d PD 2
O36 O -0.0471(16) 0.8273(15) 1.0198(9) 0.27(3) Uani 0.3649(17) 1 d PD 2
Cl1 Cl 0.0000 1.0000 0.8326(13) 0.055(10) Uani 0.047 3 d SP .
O1W O -0.010(3) 0.9630(12) 0.8843(11) 0.080(7) Uani 0.20 1 d P .
Cl2 Cl 0.0000 1.0000 0.7896(11) 0.089(11) Uani 0.088 3 d SP .
O2W O 0.0000 1.0000 0.7500 0.041(5) Uani 0.30 6 d SP .

loop_
_atom_site_aniso_label
_atom_site_aniso_U_11
_atom_site_aniso_U_22
_atom_site_aniso_U_33
_atom_site_aniso_U_23
_atom_site_aniso_U_13
_atom_site_aniso_U_12
Ho1 0.01693(11) 0.01693(11) 0.0559(3) 0.000 0.000 0.00846(6)
Co 0.0242(2) 0.0267(2) 0.0779(4) -0.0018(2) -0.0106(2) 0.01050(19)
O1 0.0217(15) 0.0188(14) 0.066(2) 0.000 0.000 0.0092(12)
O12 0.0241(11) 0.0247(11) 0.0629(17) 0.0037(11) -0.0004(11) 0.0124(9)
O22 0.0353(13) 0.0390(14) 0.074(2) 0.0158(13) 0.0022(13) 0.0188(12)
N12 0.040(2) 0.068(2) 0.113(4) 0.026(2) -0.025(2) 0.0135(18)
C12 0.0303(18) 0.0372(19) 0.068(3) 0.0064(18) 0.0018(17) 0.0210(16)
C22 0.037(2) 0.048(2) 0.068(3) 0.007(2) -0.0029(18) 0.0258(18)
C32 0.071(4) 0.089(4) 0.086(4) -0.007(3) -0.016(3) 0.030(3)
C42 0.065(3) 0.089(4) 0.132(5) -0.020(4) -0.037(3) 0.059(3)
N1 0.0335(16) 0.0373(18) 0.094(3) 0.0018(18) -0.0155(17) 0.0088(15)
C1 0.0299(18) 0.037(2) 0.092(4) 0.009(2) -0.0049(19) 0.0093(16)
C2 0.050(3) 0.035(2) 0.159(6) -0.007(3) -0.004(3) 0.004(2)
N13 0.035(3) 0.065(4) 0.145(7) 0.000 0.000 0.028(3)
O13 0.0228(17) 0.039(2) 0.102(3) 0.000 0.000 0.0178(16)
O23 0.044(2) 0.161(4) 0.167(5) -0.051(3) 0.009(2) 0.052(3)
Ho2 0.02406(13) 0.02406(13) 0.0533(3) 0.000 0.000 0.01203(6)
N11 0.030(2) 0.037(2) 0.088(4) 0.000 0.000 0.021(2)
O11 0.031(2) 0.036(2) 0.193(6) 0.000 0.000 0.0204(18)
O21 0.044(2) 0.041(2) 0.114(4) 0.000 0.000 0.0314(19)
O31 0.033(2) 0.030(2) 0.204(6) 0.000 0.000 0.0176(18)
N14 0.053(3) 0.053(3) 0.071(6) 0.000 0.000 0.0266(13)
O14 0.088(11) 0.37(4) 0.046(10) 0.003(18) 0.010(9) 0.171(19)
O24 0.128(4) 0.128(4) 0.046(4) 0.000 0.000 0.064(2)
O34 0.182(19) 0.42(4) 0.080(15) -0.02(2) -0.022(15) 0.26(3)
Ho3 0.0353(3) 0.0353(3) 0.0522(6) 0.000 0.000 0.01763(17)
Co5 0.0353(3) 0.0353(3) 0.0522(6) 0.000 0.000 0.01763(17)
N15 0.195(18) 0.124(13) 0.117(11) 0.089(11) 0.111(13) 0.123(14)
O15 0.08(2) 0.056(16) 0.15(4) 0.043(19) 0.053(19) 0.051(16)
O25 0.15(3) 0.10(2) 0.07(2) -0.055(19) -0.05(2) 0.10(2)
O35 0.14(2) 0.11(2) 0.020(11) -0.003(12) -0.009(13) 0.11(2)
N16 0.195(18) 0.124(13) 0.117(11) 0.089(11) 0.111(13) 0.123(14)
O16 0.66(6) 0.38(4) 0.24(3) 0.25(3) 0.32(4) 0.46(4)
O26 0.051(8) 0.120(15) 0.37(4) -0.12(2) -0.076(14) 0.031(9)
O36 0.40(5) 0.034(8) 0.22(3) 0.008(12) -0.22(3) 0.003(15)
Cl1 0.081(17) 0.081(17) 0.004(15) 0.000 0.000 0.040(9)
O1W 0.026(10) 0.046(11) 0.169(19) -0.035(9) -0.015(12) 0.020(16)
Cl2 0.129(18) 0.129(18) 0.008(9) 0.000 0.000 0.065(9)
O2W 0.037(7) 0.037(7) 0.048(17) 0.000 0.000 0.018(4)

loop_
_atom_type_symbol
_atom_type_description
_atom_type_scat_dispersion_real
_atom_type_scat_dispersion_imag
_atom_type_scat_source
C C 0.0033 0.0016 'International Tables Vol C Tables 4.2.6.8 and 6.1.1.4'
H H 0.0000 0.0000 'International Tables Vol C Tables 4.2.6.8 and 6.1.1.4'
N N 0.0061 0.0033 'International Tables Vol C Tables 4.2.6.8 and 6.1.1.4'
O O 0.0106 0.0060 'International Tables Vol C Tables 4.2.6.8 and 6.1.1.4'
Co Co 0.3494 0.9721 'International Tables Vol C Tables 4.2.6.8 and 6.1.1.4'
Ho Ho -0.2175 4.6783 'International Tables Vol C Tables 4.2.6.8 and 6.1.1.4'
Cl Cl 0.1484 0.1585 'International Tables Vol C Tables 4.2.6.8 and 6.1.1.4'

loop_
_geom_angle_atom_site_label_1
_geom_angle_atom_site_label_2
_geom_angle_atom_site_label_3
_geom_angle
_geom_angle_site_symmetry_1
_geom_angle_site_symmetry_3
O1 Ho1 O1 120.001(1) 2_665 .
O1 Ho1 O1 119.999(1) 2_665 3_565
O1 Ho1 O1 120.000(1) . 3_565
O1 Ho1 O12 135.28(6) 2_665 10_557
O1 Ho1 O12 68.35(7) . 10_557
O1 Ho1 O12 70.02(7) 3_565 10_557
O1 Ho1 O12 70.02(7) 2_665 12_567
O1 Ho1 O12 135.28(6) . 12_567
O1 Ho1 O12 68.35(7) 3_565 12_567
O12 Ho1 O12 75.98(9) 10_557 12_567
O1 Ho1 O12 135.28(6) 2_665 .
O1 Ho1 O12 68.35(7) . .
O1 Ho1 O12 70.02(7) 3_565 .
O12 Ho1 O12 89.41(12) 10_557 .
O12 Ho1 O12 138.37(4) 12_567 .
O1 Ho1 O12 68.35(7) 2_665 11_667
O1 Ho1 O12 70.02(7) . 11_667
O1 Ho1 O12 135.29(6) 3_565 11_667
O12 Ho1 O12 75.98(9) 10_557 11_667
O12 Ho1 O12 75.98(9) 12_567 11_667
O12 Ho1 O12 138.37(5) . 11_667
O1 Ho1 O12 70.02(7) 2_665 3_565
O1 Ho1 O12 135.28(6) . 3_565
O1 Ho1 O12 68.35(7) 3_565 3_565
O12 Ho1 O12 138.37(4) 10_557 3_565
O12 Ho1 O12 89.41(12) 12_567 3_565
O12 Ho1 O12 75.98(9) . 3_565
O12 Ho1 O12 138.37(4) 11_667 3_565
O1 Ho1 O12 68.35(7) 2_665 2_665
O1 Ho1 O12 70.02(7) . 2_665
O1 Ho1 O12 135.28(6) 3_565 2_665
O12 Ho1 O12 138.37(5) 10_557 2_665
O12 Ho1 O12 138.37(4) 12_567 2_665
O12 Ho1 O12 75.98(9) . 2_665
O12 Ho1 O12 89.40(12) 11_667 2_665
O12 Ho1 O12 75.98(9) 3_565 2_665
O1 Co O22 92.31(11) . 2_665
O1 Co N12 157.54(15) . .
O22 Co N12 98.93(16) 2_665 .
O1 Co N1 100.97(13) . .
O22 Co N1 87.59(13) 2_665 .
N12 Co N1 98.89(14) . .
O1 Co O12 82.08(11) . .
O22 Co O12 88.36(10) 2_665 .
N12 Co O12 78.89(12) . .
N1 Co O12 175.03(14) . .
O1 Co O13 75.12(10) . .
O22 Co O13 167.13(10) 2_665 .
N12 Co O13 93.84(16) . .
N1 Co O13 92.07(15) . .
O12 Co O13 92.52(12) . .
Co O1 Co 111.81(14) 10_557 .
Co O1 Ho1 105.51(9) 10_557 .
Co O1 Ho1 105.51(9) . .
Co O1 H1 111.2 10_557 .
Co O1 H1 111.2 . .
Ho1 O1 H1 111.2 . .
C12 O12 Co 116.8(2) . .
C12 O12 Ho1 139.9(2) . .
Co O12 Ho1 102.27(9) . .
C12 O22 Co 126.5(3) . 3_565
C22 N12 Co 113.8(2) . .
C22 N12 H12A 108.8 . .
Co N12 H12A 108.8 . .
C22 N12 H12B 108.8 . .
Co N12 H12B 108.8 . .
H12A N12 H12B 107.7 . .
O22 C12 O12 124.7(3) . .
O22 C12 C22 116.9(3) . .
O12 C12 C22 118.4(3) . .
N12 C22 C32 106.8(4) . .
N12 C22 C42 110.8(4) . .
C32 C22 C42 112.8(4) . .
N12 C22 C12 110.0(3) . .
C32 C22 C12 107.6(3) . .
C42 C22 C12 108.7(3) . .
C22 C32 H32A 109.5 . .
C22 C32 H32B 109.5 . .
H32A C32 H32B 109.5 . .
C22 C32 H32C 109.5 . .
H32A C32 H32C 109.5 . .
H32B C32 H32C 109.5 . .
C22 C42 H42A 109.5 . .
C22 C42 H42B 109.5 . .
H42A C42 H42B 109.5 . .
C22 C42 H42C 109.5 . .
H42A C42 H42C 109.5 . .
H42B C42 H42C 109.5 . .
C1 N1 Co 163.9(4) . .
N1 C1 C2 177.7(6) . .
C1 C2 H2A 109.5 . .
C1 C2 H2B 109.5 . .
H2A C2 H2B 109.5 . .
C1 C2 H2C 109.5 . .
H2A C2 H2C 109.5 . .
H2B C2 H2C 109.5 . .
O23 N13 O23 122.4(6) . 10_557
O23 N13 O13 118.8(3) . .
O23 N13 O13 118.8(3) 10_557 .
N13 O13 Co 126.89(14) . .
N13 O13 Co 126.89(14) . 10_557
Co O13 Co 96.91(13) . 10_557
O14 Ho2 O14 39.9(5) 3_665 .
O14 Ho2 O14 39.9(5) 3_665 2_655
O14 Ho2 O14 39.9(5) . 2_655
O14 Ho2 O14 133.6(6) 3_665 12_667
O14 Ho2 O14 157.3(3) . 12_667
O14 Ho2 O14 157.3(3) 2_655 12_667
O14 Ho2 O14 157.3(3) 3_665 10_557
O14 Ho2 O14 133.6(6) . 10_557
O14 Ho2 O14 157.3(3) 2_655 10_557
O14 Ho2 O14 39.9(5) 12_667 10_557
O14 Ho2 O14 157.3(3) 3_665 11_657
O14 Ho2 O14 157.3(3) . 11_657
O14 Ho2 O14 133.6(6) 2_655 11_657
O14 Ho2 O14 39.9(5) 12_667 11_657
O14 Ho2 O14 39.9(5) 10_557 11_657
O14 Ho2 O34 23.6(7) 3_665 2_655
O14 Ho2 O34 24.3(5) . 2_655
O14 Ho2 O34 48.8(4) 2_655 2_655
O14 Ho2 O34 137.8(4) 12_667 2_655
O14 Ho2 O34 138.2(6) 10_557 2_655
O14 Ho2 O34 177.5(6) 11_657 2_655
O14 Ho2 O34 48.8(4) 3_665 3_665
O14 Ho2 O34 23.6(7) . 3_665
O14 Ho2 O34 24.3(5) 2_655 3_665
O14 Ho2 O34 177.5(6) 12_667 3_665
O14 Ho2 O34 137.8(4) 10_557 3_665
O14 Ho2 O34 138.2(6) 11_657 3_665
O34 Ho2 O34 44.0(8) 2_655 3_665
O14 Ho2 O34 24.3(5) 3_665 .
O14 Ho2 O34 48.8(4) . .
O14 Ho2 O34 23.6(7) 2_655 .
O14 Ho2 O34 138.2(6) 12_667 .
O14 Ho2 O34 177.5(6) 10_557 .
O14 Ho2 O34 137.8(4) 11_657 .
O14 Ho2 O34 138.2(6) 3_665 10_557
O14 Ho2 O34 177.5(6) . 10_557
O34 Ho2 O34 155.0(4) 2_655 10_557
O34 Ho2 O34 155.0(4) 3_665 10_557
O34 Ho2 O34 128.7(9) . 10_557
O14 Ho2 O34 177.5(6) 3_665 12_667
O14 Ho2 O34 137.8(4) . 12_667
O14 Ho2 O34 138.2(6) 2_655 12_667
O34 Ho2 O34 155.0(4) 2_655 12_667
O34 Ho2 O34 128.7(9) 3_665 12_667
O34 Ho2 O34 155.0(4) . 12_667
O14 Ho2 O34 137.8(4) 3_665 11_657
O14 Ho2 O34 138.2(6) . 11_657
O14 Ho2 O34 177.5(6) 2_655 11_657
O34 Ho2 O34 128.7(9) 2_655 11_657
O34 Ho2 O34 155.0(4) 3_665 11_657
O34 Ho2 O34 155.0(4) . 11_657
O21 N11 O31 123.1(4) . .
O21 N11 O11 122.9(4) . .
O31 N11 O11 114.0(4) . .
O21 N11 Ho2 179.1(4) . .
N11 O11 Ho2 98.3(3) . .
N11 O31 Ho2 96.8(3) . .
O14 N14 O14 89.0(11) 3_665 .
O14 N14 O14 89.0(11) 3_665 2_655
O14 N14 O14 89.0(11) . 2_655
O14 N14 O24 126.0(7) 3_665 .
O14 N14 O24 126.0(7) . .
O14 N14 O24 126.0(7) 2_655 .
O14 N14 O34 109.5(10) . .
O24 N14 O34 124.6(9) . .
O14 N14 O34 109.4(10) 3_665 3_665
O14 N14 O34 49.0(12) 2_655 3_665
O24 N14 O34 124.6(9) . 3_665
O34 N14 O34 91.0(13) . 3_665
O14 N14 O34 109.4(10) 2_655 2_655
O24 N14 O34 124.6(9) . 2_655
O34 N14 O34 91.0(13) . 2_655
O34 N14 O34 91.0(13) 3_665 2_655
O24 N14 Ho2 180.000(2) . .
O34 O14 O34 130(2) 3_665 2_655
O34 O14 N14 71.6(16) 3_665 .
O34 O14 N14 70.6(17) 2_655 .
O34 O14 Ho2 78.8(18) 3_665 .
O34 O14 Ho2 78.4(17) 2_655 .
N14 O14 Ho2 102.8(8) . .
O14 O34 O14 110(2) 2_655 3_665
N14 O34 Ho2 98.9(10) . .
O36 Ho3 O36 116.5(3) 7_577 8_457
O36 Ho3 O36 63.5(3) 7_577 3_465
O36 Ho3 O36 63.4(3) 8_457 3_465
O36 Ho3 O36 179.999(5) 7_577 .
O36 Ho3 O36 116.5(3) 3_465 .
O36 Ho3 O36 179.998(2) 8_457 2_675
O36 Ho3 O36 116.5(3) 3_465 2_675
O36 Ho3 O36 116.5(3) . 2_675
O36 Ho3 O36 116.5(3) 7_577 9_667
O36 Ho3 O36 116.6(3) 8_457 9_667
O36 Ho3 O36 180.0(8) 3_465 9_667
O36 Ho3 O25 137.2(8) 8_457 2_675
O36 Ho3 O25 105.6(10) 3_465 2_675
O36 Ho3 O25 137.0(9) . 2_675
O36 Ho3 O25 74.4(10) 9_667 2_675
O36 Ho3 O25 137.2(8) 7_577 .
O36 Ho3 O25 74.4(10) 8_457 .
O36 Ho3 O25 137.0(9) 3_465 .
O36 Ho3 O25 105.6(10) 2_675 .
O25 Ho3 O25 99.4(7) 2_675 .
O36 Ho3 O25 105.6(10) 8_457 7_577
O36 Ho3 O25 43.0(8) 3_465 7_577
O36 Ho3 O25 137.2(8) . 7_577
O36 Ho3 O25 74.4(10) 2_675 7_577
O36 Ho3 O25 137.0(9) 9_667 7_577
O25 Ho3 O25 80.6(8) 2_675 7_577
O25 Ho3 O25 179.998(15) . 7_577
O36 Ho3 O25 137.0(9) 7_577 8_457
O36 Ho3 O25 42.8(8) 8_457 8_457
O36 Ho3 O25 74.4(10) 3_465 8_457
O36 Ho3 O25 43.0(9) . 8_457
O36 Ho3 O25 137.2(8) 2_675 8_457
O36 Ho3 O25 105.6(10) 9_667 8_457
O25 Ho3 O25 179.998(5) 2_675 8_457
O25 Ho3 O25 80.6(7) . 8_457
O25 Ho3 O25 99.4(7) 7_577 8_457
O36 Ho3 O25 74.4(10) 7_577 3_465
O36 Ho3 O25 105.6(10) . 3_465
O36 Ho3 O25 137.0(9) 2_675 3_465
O36 Ho3 O25 137.2(8) 9_667 3_465
O25 Ho3 O25 99.4(7) 2_675 3_465
O25 Ho3 O25 99.4(7) . 3_465
O25 Ho3 O25 80.6(7) 7_577 3_465
O25 Ho3 O25 80.6(7) 8_457 3_465
O36 Ho3 O25 105.6(10) 7_577 9_667
O36 Ho3 O25 137.0(9) 8_457 9_667
O36 Ho3 O25 137.2(8) 3_465 9_667
O36 Ho3 O25 74.4(10) . 9_667
O25 Ho3 O25 80.6(7) 2_675 9_667
O25 Ho3 O25 80.6(7) . 9_667
O25 Ho3 O25 99.4(7) 7_577 9_667
O25 Ho3 O25 99.4(7) 8_457 9_667
O25 Ho3 O25 179.998(11) 3_465 9_667
O25 N15 O15 112(3) . .
O25 N15 O35 124.6(15) . .
O15 N15 O35 123(3) . .
O25 N15 Ho3 60.8(11) . .
O15 N15 Ho3 172(2) . .
O35 N15 Ho3 64.0(9) . .
N15 O25 O35 115(3) . 8_457
N15 O25 Ho3 90.2(12) . .
O35 O25 Ho3 75.0(13) 8_457 .
N15 O35 O25 120(2) . 9_667
N15 O35 Ho3 86.5(10) . .
O25 O35 Ho3 69.4(11) 9_667 .
O36 O26 N16 57(4) 9_667 9_667
O36 O26 Ho3 60(6) 9_667 .
N16 O26 Ho3 82.0(9) 9_667 .
O26 O36 Ho3 113(6) 8_457 .
N16 O36 Ho3 86.2(9) 8_457 .

loop_
_geom_bond_atom_site_label_1
_geom_bond_atom_site_label_2
_geom_bond_distance
_geom_bond_site_symmetry_2
Ho1 O1 2.397(3) 2_665
Ho1 O1 2.397(3) .
Ho1 O1 2.397(3) 3_565
Ho1 O12 2.418(2) 10_557
Ho1 O12 2.418(2) 12_567
Ho1 O12 2.418(2) .
Ho1 O12 2.418(2) 11_667
Ho1 O12 2.418(2) 3_565
Ho1 O12 2.418(2) 2_665
Co O1 2.0193(18) .
Co O22 2.070(3) 2_665
Co N12 2.074(4) .
Co N1 2.078(3) .
Co O12 2.099(2) .
Co O13 2.234(2) .
O1 Co 2.0193(18) 10_557
O1 H1 1.0000 .
O12 C12 1.272(4) .
O22 C12 1.252(4) .
O22 Co 2.070(3) 3_565
N12 C22 1.482(5) .
N12 H12A 0.9200 .
N12 H12B 0.9200 .
C12 C22 1.521(5) .
C22 C32 1.493(7) .
C22 C42 1.520(5) .
C32 H32A 0.9800 .
C32 H32B 0.9800 .
C32 H32C 0.9800 .
C42 H42A 0.9800 .
C42 H42B 0.9800 .
C42 H42C 0.9800 .
N1 C1 1.119(5) .
C1 C2 1.455(6) .
C2 H2A 0.9800 .
C2 H2B 0.9800 .
C2 H2C 0.9800 .
N13 O23 1.219(5) .
N13 O23 1.219(5) 10_557
N13 O13 1.286(6) .
O13 Co 2.234(2) 10_557
Ho2 O14 2.369(15) 3_665
Ho2 O14 2.369(15) .
Ho2 O14 2.369(15) 2_655
Ho2 O14 2.369(15) 12_667
Ho2 O14 2.369(15) 10_557
Ho2 O14 2.369(15) 11_657
Ho2 O34 2.378(19) 2_655
Ho2 O34 2.378(19) 3_665
Ho2 O34 2.378(19) .
Ho2 O34 2.378(19) 10_557
Ho2 O34 2.378(19) 12_667
Ho2 O34 2.378(19) 11_657
N11 O21 1.221(5) .
N11 O31 1.243(5) .
N11 O11 1.247(5) .
N14 O14 1.152(14) 3_665
N14 O14 1.152(14) .
N14 O14 1.152(14) 2_655
N14 O24 1.216(9) .
N14 O34 1.25(2) .
Ho3 O36 2.34(2) .
Ho3 O25 2.37(2) .
N15 O25 1.318(17) .
N15 O15 1.338(18) .
N15 O35 1.339(16) .
Cl1 Cl2 0.96(4) .
Cl2 Cl2 1.76(5) 10_557

loop_
_geom_torsion_atom_site_label_1
_geom_torsion_atom_site_label_2
_geom_torsion_atom_site_label_3
_geom_torsion_atom_site_label_4
_geom_torsion
_geom_torsion_site_symmetry_1
_geom_torsion_site_symmetry_4
O22 Co O1 Co 168.66(13) 2_665 10_557
N12 Co O1 Co -71.1(4) . 10_557
N1 Co O1 Co 80.67(16) . 10_557
O12 Co O1 Co -103.31(14) . 10_557
O13 Co O1 Co -8.56(14) . 10_557
O22 Co O1 Ho1 -77.14(11) 2_665 .
N12 Co O1 Ho1 43.1(4) . .
N1 Co O1 Ho1 -165.13(13) . .
O12 Co O1 Ho1 10.89(10) . .
O13 Co O1 Ho1 105.64(13) . .
O1 Ho1 O1 Co -120.75(9) 2_665 10_557
O1 Ho1 O1 Co 59.25(9) 3_565 10_557
O12 Ho1 O1 Co 10.06(9) 10_557 10_557
O12 Ho1 O1 Co -29.47(17) 12_567 10_557
O12 Ho1 O1 Co 108.43(13) . 10_557
O12 Ho1 O1 Co -72.29(10) 11_667 10_557
O12 Ho1 O1 Co 147.97(8) 3_565 10_557
O12 Ho1 O1 Co -169.21(12) 2_665 10_557
O1 Ho1 O1 Co 120.75(9) 2_665 .
O1 Ho1 O1 Co -59.25(9) 3_565 .
O12 Ho1 O1 Co -108.43(13) 10_557 .
O12 Ho1 O1 Co -147.96(7) 12_567 .
O12 Ho1 O1 Co -10.06(9) . .
O12 Ho1 O1 Co 169.21(12) 11_667 .
O12 Ho1 O1 Co 29.47(17) 3_565 .
O12 Ho1 O1 Co 72.29(10) 2_665 .
O1 Co O12 C12 178.8(3) . .
O22 Co O12 C12 -88.7(3) 2_665 .
N12 Co O12 C12 10.8(3) . .
O13 Co O12 C12 104.2(3) . .
O1 Co O12 Ho1 -10.64(9) . .
O22 Co O12 Ho1 81.92(11) 2_665 .
N12 Co O12 Ho1 -178.65(16) . .
O13 Co O12 Ho1 -85.23(10) . .
O1 Ho1 O12 C12 65.1(4) 2_665 .
O1 Ho1 O12 C12 176.4(4) . .
O1 Ho1 O12 C12 -47.8(4) 3_565 .
O12 Ho1 O12 C12 -116.7(4) 10_557 .
O12 Ho1 O12 C12 -48.8(3) 12_567 .
O12 Ho1 O12 C12 175.4(4) 11_667 .
O12 Ho1 O12 C12 23.9(4) 3_565 .
O12 Ho1 O12 C12 102.7(3) 2_665 .
O1 Ho1 O12 Co -101.79(13) 2_665 .
O1 Ho1 O12 Co 9.54(8) . .
O1 Ho1 O12 Co 145.32(11) 3_565 .
O12 Ho1 O12 Co 76.41(10) 10_557 .
O12 Ho1 O12 Co 144.31(12) 12_567 .
O12 Ho1 O12 Co 8.51(9) 11_667 .
O12 Ho1 O12 Co -142.97(8) 3_565 .
O12 Ho1 O12 Co -64.21(13) 2_665 .
O1 Co N12 C22 -45.6(6) . .
O22 Co N12 C22 73.5(3) 2_665 .
N1 Co N12 C22 162.5(3) . .
O12 Co N12 C22 -13.0(3) . .
O13 Co N12 C22 -104.8(3) . .
Co O22 C12 O12 9.0(6) 3_565 .
Co O22 C12 C22 -171.8(3) 3_565 .
Co O12 C12 O22 173.2(3) . .
Ho1 O12 C12 O22 7.6(6) . .
Co O12 C12 C22 -6.1(4) . .
Ho1 O12 C12 C22 -171.7(2) . .
Co N12 C22 C32 -102.9(4) . .
Co N12 C22 C42 133.8(4) . .
Co N12 C22 C12 13.6(5) . .
O22 C12 C22 N12 175.7(4) . .
O12 C12 C22 N12 -5.0(5) . .
O22 C12 C22 C32 -68.3(5) . .
O12 C12 C22 C32 111.0(4) . .
O22 C12 C22 C42 54.2(5) . .
O12 C12 C22 C42 -126.5(4) . .
O1 Co N1 C1 93.9(13) . .
O22 Co N1 C1 2.1(13) 2_665 .
N12 Co N1 C1 -96.6(13) . .
O13 Co N1 C1 169.2(13) . .
O23 N13 O13 Co -159.8(4) . .
O23 N13 O13 Co 21.0(8) 10_557 .
O23 N13 O13 Co -21.0(8) . 10_557
O23 N13 O13 Co 159.8(4) 10_557 10_557
O1 Co O13 N13 155.1(4) . .
O22 Co O13 N13 142.6(5) 2_665 .
N12 Co O13 N13 -44.7(4) . .
N1 Co O13 N13 54.3(4) . .
O12 Co O13 N13 -123.8(4) . .
O1 Co O13 Co 7.23(11) . 10_557
O22 Co O13 Co -5.3(6) 2_665 10_557
N12 Co O13 Co 167.37(13) . 10_557
N1 Co O13 Co -93.58(14) . 10_557
O12 Co O13 Co 88.34(12) . 10_557
